data_4347650
loop_
_publ_author_name
'Tsuchiya, Mizuho'
'Sakamoto, Ryota'
'Shimada, Masaki'
'Yamanoi, Yoshinori'
'Hattori, Yohei'
'Sugimoto, Kunihisa'
'Nishibori, Eiji'
'Nishihara, Hiroshi'

_publ_section_title
;
 Bis(dipyrrinato)zinc(II) Complexes: Emission in the Solid State.
;
_journal_issue 12
_journal_name_full 'Inorganic chemistry'
_journal_page_first 5732
_journal_page_last 5734
_journal_paper_doi 10.1021/acs.inorgchem.6b00431
_journal_volume 55
_journal_year 2016
_chemical_formula_moiety 'C40 H42 N4 Zn'
_chemical_formula_sum 'C40 H42 N4 Zn'
_chemical_formula_weight 644.15
_space_group_IT_number 14
_space_group_name_Hall '-P 2ybc'
_space_group_name_H-M_alt 'P 1 21/c 1'
_symmetry_cell_setting monoclinic
_symmetry_Int_Tables_number 14
_symmetry_space_group_name_Hall '-P 2ybc'
_symmetry_space_group_name_H-M 'P 1 21/c 1'
_atom_sites_solution_hydrogens geom
_atom_sites_solution_primary direct
_atom_sites_solution_secondary difmap
_audit_creation_date 2015-07-23
_audit_creation_method 'by CrystalStructure 4.0'
_cell_angle_alpha 90.0000
_cell_angle_beta 91.6890(10)
_cell_angle_gamma 90.0000
_cell_formula_units_Z 4
_cell_length_a 25.853(4)
_cell_length_b 8.0214(11)
_cell_length_c 16.439(3)
_cell_measurement_reflns_used 8464
_cell_measurement_temperature 113
_cell_measurement_theta_max 27.48
_cell_measurement_theta_min 3.22
_cell_volume 3407.6(9)
_computing_cell_refinement CrystalClear
_computing_data_collection 'CrystalClear (Rigaku/MSC Inc., 2006)'
_computing_data_reduction CrystalClear
_computing_molecular_graphics 'CrystalStructure 4.0'
_computing_publication_material 'CrystalStructure 4.0 (Rigaku, 2010)'
_computing_structure_refinement 'SHELXL97 (Sheldrick, 2008)'
_computing_structure_solution 'SIR92 (Altomare, et al., 1994)'
_diffrn_ambient_temperature 113
_diffrn_detector_area_resol_mean 7.111
_diffrn_measured_fraction_theta_full 0.966
_diffrn_measured_fraction_theta_max 0.966
_diffrn_measurement_device_type 'Rigaku Saturn724'
_diffrn_measurement_method \w
_diffrn_radiation_type 'Mo K\a'
_diffrn_radiation_wavelength 0.71070
_diffrn_reflns_av_R_equivalents 0.0297
_diffrn_reflns_limit_h_max 33
_diffrn_reflns_limit_h_min -30
_diffrn_reflns_limit_k_max 10
_diffrn_reflns_limit_k_min -10
_diffrn_reflns_limit_l_max 20
_diffrn_reflns_limit_l_min -21
_diffrn_reflns_number 22668
_diffrn_reflns_theta_full 27.50
_diffrn_reflns_theta_max 27.49
_diffrn_standards_number 0
_exptl_absorpt_coefficient_mu 0.754
_exptl_absorpt_correction_T_max 0.860
_exptl_absorpt_correction_T_min 0.741
_exptl_absorpt_correction_type numerical
_exptl_absorpt_process_details 'NUMABS (Rigaku, 1999)'
_exptl_crystal_colour orange
_exptl_crystal_density_diffrn 1.248
_exptl_crystal_density_method 'not measured'
_exptl_crystal_description block
_exptl_crystal_F_000 1344.00
_exptl_crystal_size_max 0.6
_exptl_crystal_size_mid 0.6
_exptl_crystal_size_min 0.2
_refine_diff_density_max 0.510
_refine_diff_density_min -0.550
_refine_ls_extinction_method none
_refine_ls_goodness_of_fit_ref 1.057
_refine_ls_hydrogen_treatment constr
_refine_ls_number_parameters 406
_refine_ls_number_reflns 7562
_refine_ls_number_restraints 0
_refine_ls_R_factor_gt 0.0409
_refine_ls_shift/su_max 0.002
_refine_ls_structure_factor_coef Fsqd
_refine_ls_weighting_details 'w = 1/[\s^2^(Fo^2^)+(0.0692P)^2^+1.2266P] where P=(Fo^2^+2Fc^2^)/3'
_refine_ls_weighting_scheme calc
_refine_ls_wR_factor_ref 0.1166
_reflns_number_gt 6688
_reflns_number_total 7562
_reflns_threshold_expression F^2^>2.0\s(F^2^)
_cod_data_source_file ic6b00431_si_002.cif
_cod_data_source_block 1a2Zn
_cod_original_cell_volume 3407.5(9)
_cod_database_code 4347650

loop_
_symmetry_equiv_pos_site_id
_symmetry_equiv_pos_as_xyz
1 +X,+Y,+Z
2 -X,1/2+Y,1/2-Z
3 -X,-Y,-Z
4 +X,1/2-Y,1/2+Z

loop_
_atom_site_label
_atom_site_type_symbol
_atom_site_fract_x
_atom_site_fract_y
_atom_site_fract_z
_atom_site_U_iso_or_equiv
_atom_site_adp_type
_atom_site_occupancy
_atom_site_symmetry_multiplicity
_atom_site_calc_flag
_atom_site_refinement_flags
Zn1 Zn 0.750726(8) 0.01466(2) 0.282736(12) 0.02357(9) Uani 1.0 4 d .
N2 N 0.77584(5) 0.22220(18) 0.33585(8) 0.0220(3) Uani 1.0 4 d .
N3 N 0.71720(6) 0.0458(2) 0.17411(9) 0.0260(3) Uani 1.0 4 d .
N4 N 0.69033(5) -0.09321(18) 0.33271(9) 0.0232(3) Uani 1.0 4 d .
N5 N 0.81916(6) -0.09511(18) 0.28266(9) 0.0258(3) Uani 1.0 4 d .
C6 C 0.82677(6) 0.2465(2) 0.36427(10) 0.0207(3) Uani 1.0 4 d .
C7 C 0.57531(6) -0.3014(2) 0.13982(10) 0.0243(4) Uani 1.0 4 d .
C8 C 0.86678(6) 0.1296(2) 0.35760(10) 0.0215(3) Uani 1.0 4 d .
C9 C 0.93560(7) 0.1625(3) 0.46864(11) 0.0276(4) Uani 1.0 4 d .
C10 C 0.86375(7) -0.0278(2) 0.32123(11) 0.0233(4) Uani 1.0 4 d .
C11 C 0.52795(7) -0.3440(3) 0.10325(11) 0.0278(4) Uani 1.0 4 d .
C12 C 0.63326(7) -0.2051(3) 0.41925(11) 0.0291(4) Uani 1.0 4 d .
C13 C 0.60874(7) -0.1978(3) 0.34386(11) 0.0271(4) Uani 1.0 4 d .
C14 C 0.63404(6) -0.0895(2) 0.20712(10) 0.0225(4) Uani 1.0 4 d .
C15 C 0.72454(8) -0.1167(3) 0.47519(11) 0.0335(4) Uani 1.0 4 d .
C16 C 0.64419(6) -0.1275(2) 0.28936(10) 0.0223(4) Uani 1.0 4 d .
C17 C 0.66714(7) -0.0082(2) 0.15405(11) 0.0227(4) Uani 1.0 4 d .
C18 C 0.83102(7) 0.4109(3) 0.39572(11) 0.0269(4) Uani 1.0 4 d .
C19 C 0.93693(8) 0.2823(3) 0.24381(12) 0.0356(4) Uani 1.0 4 d .
C20 C 0.58235(6) -0.1394(2) 0.17104(10) 0.0226(4) Uani 1.0 4 d .
C21 C 0.69737(8) 0.1245(3) 0.04461(11) 0.0341(4) Uani 1.0 4 d .
C22 C 0.95245(7) 0.2619(3) 0.33214(12) 0.0287(4) Uani 1.0 4 d .
C23 C 0.54189(7) -0.0233(2) 0.16569(12) 0.0258(4) Uani 1.0 4 d .
C24 C 0.49506(7) -0.0719(3) 0.12826(12) 0.0305(4) Uani 1.0 4 d .
C25 C 0.65503(8) 0.0406(3) 0.07255(11) 0.0280(4) Uani 1.0 4 d .
C26 C 0.43635(8) -0.2797(3) 0.05683(15) 0.0428(5) Uani 1.0 4 d .
C27 C 0.48739(7) -0.2305(3) 0.09696(11) 0.0294(4) Uani 1.0 4 d .
C28 C 0.90146(8) 0.0811(3) 0.52998(12) 0.0360(5) Uani 1.0 4 d .
C29 C 0.75011(7) 0.3645(3) 0.34798(10) 0.0258(4) Uani 1.0 4 d .
C30 C 0.83352(8) -0.2383(3) 0.24789(12) 0.0328(4) Uani 1.0 4 d .
C31 C 1.00066(7) 0.3186(3) 0.36064(14) 0.0352(5) Uani 1.0 4 d .
C32 C 0.54808(8) 0.1505(3) 0.19902(14) 0.0372(5) Uani 1.0 4 d .
C33 C 0.68348(7) -0.1389(2) 0.41018(10) 0.0254(4) Uani 1.0 4 d .
C34 C 0.73518(7) 0.1231(3) 0.10857(11) 0.0302(4) Uani 1.0 4 d .
C35 C 0.90530(7) -0.1392(3) 0.30993(13) 0.0320(4) Uani 1.0 4 d .
C36 C 0.98460(8) 0.2190(3) 0.49391(13) 0.0346(5) Uani 1.0 4 d .
C37 C 1.01720(7) 0.2982(3) 0.44174(15) 0.0382(5) Uani 1.0 4 d .
C38 C 0.78843(8) 0.1941(3) 0.10761(13) 0.0422(5) Uani 1.0 4 d .
C39 C 0.69503(7) 0.3847(3) 0.32032(13) 0.0365(5) Uani 1.0 4 d .
C40 C 0.79622(9) -0.3400(3) 0.19685(15) 0.0454(6) Uani 1.0 4 d .
C41 C 0.61826(8) -0.4294(3) 0.14525(13) 0.0338(4) Uani 1.0 4 d .
C42 C 0.88655(8) -0.2700(3) 0.26414(14) 0.0390(5) Uani 1.0 4 d .
C43 C 0.78316(8) 0.4841(3) 0.38577(13) 0.0311(4) Uani 1.0 4 d .
C44 C 0.91942(6) 0.1853(2) 0.38727(11) 0.0240(4) Uani 1.0 4 d .
C45 C 1.06970(8) 0.3643(3) 0.47031(19) 0.0540(7) Uani 1.0 4 d .
H11 H 0.5232 -0.4533 0.0821 0.0333 Uiso 1.0 4 calc R
H12 H 0.6192 -0.2465 0.4680 0.0349 Uiso 1.0 4 calc R
H13 H 0.5744 -0.2333 0.3308 0.0325 Uiso 1.0 4 calc R
H15A H 0.7577 -0.0933 0.4501 0.0402 Uiso 1.0 4 calc R
H15B H 0.7276 -0.2188 0.5077 0.0402 Uiso 1.0 4 calc R
H15C H 0.7153 -0.0234 0.5104 0.0402 Uiso 1.0 4 calc R
H18 H 0.8612 0.4609 0.4192 0.0323 Uiso 1.0 4 calc R
H19A H 0.9387 0.1741 0.2164 0.0427 Uiso 1.0 4 calc R
H19B H 0.9605 0.3608 0.2182 0.0427 Uiso 1.0 4 calc R
H19C H 0.9015 0.3253 0.2393 0.0427 Uiso 1.0 4 calc R
H21 H 0.7006 0.1737 -0.0075 0.0409 Uiso 1.0 4 calc R
H24 H 0.4676 0.0066 0.1242 0.0366 Uiso 1.0 4 calc R
H25 H 0.6236 0.0192 0.0430 0.0336 Uiso 1.0 4 calc R
H26A H 0.4387 -0.2698 -0.0024 0.0514 Uiso 1.0 4 calc R
H26B H 0.4090 -0.2060 0.0758 0.0514 Uiso 1.0 4 calc R
H26C H 0.4282 -0.3952 0.0710 0.0514 Uiso 1.0 4 calc R
H28A H 0.9225 0.0094 0.5661 0.0432 Uiso 1.0 4 calc R
H28B H 0.8750 0.0138 0.5015 0.0432 Uiso 1.0 4 calc R
H28C H 0.8847 0.1673 0.5622 0.0432 Uiso 1.0 4 calc R
H31 H 1.0229 0.3726 0.3239 0.0423 Uiso 1.0 4 calc R
H32A H 0.5225 0.1695 0.2409 0.0446 Uiso 1.0 4 calc R
H32B H 0.5427 0.2315 0.1549 0.0446 Uiso 1.0 4 calc R
H32C H 0.5830 0.1638 0.2229 0.0446 Uiso 1.0 4 calc R
H35 H 0.9398 -0.1259 0.3303 0.0384 Uiso 1.0 4 calc R
H36 H 0.9958 0.2022 0.5489 0.0416 Uiso 1.0 4 calc R
H38A H 0.8138 0.1050 0.1173 0.0507 Uiso 1.0 4 calc R
H38B H 0.7924 0.2787 0.1504 0.0507 Uiso 1.0 4 calc R
H38C H 0.7941 0.2454 0.0545 0.0507 Uiso 1.0 4 calc R
H39A H 0.6925 0.3778 0.2608 0.0438 Uiso 1.0 4 calc R
H39B H 0.6823 0.4934 0.3380 0.0438 Uiso 1.0 4 calc R
H39C H 0.6741 0.2961 0.3440 0.0438 Uiso 1.0 4 calc R
H40A H 0.7833 -0.2731 0.1507 0.0545 Uiso 1.0 4 calc R
H40B H 0.7671 -0.3743 0.2299 0.0545 Uiso 1.0 4 calc R
H40C H 0.8139 -0.4392 0.1766 0.0545 Uiso 1.0 4 calc R
H41A H 0.6518 -0.3732 0.1422 0.0406 Uiso 1.0 4 calc R
H41B H 0.6142 -0.5085 0.1001 0.0406 Uiso 1.0 4 calc R
H41C H 0.6166 -0.4895 0.1970 0.0406 Uiso 1.0 4 calc R
H42 H 0.9056 -0.3641 0.2467 0.0468 Uiso 1.0 4 calc R
H43 H 0.7740 0.5940 0.4013 0.0373 Uiso 1.0 4 calc R
H45A H 1.0692 0.4865 0.4693 0.0648 Uiso 1.0 4 calc R
H45B H 1.0964 0.3234 0.4341 0.0648 Uiso 1.0 4 calc R
H45C H 1.0774 0.3257 0.5259 0.0648 Uiso 1.0 4 calc R

loop_
_atom_site_aniso_label
_atom_site_aniso_U_11
_atom_site_aniso_U_22
_atom_site_aniso_U_33
_atom_site_aniso_U_12
_atom_site_aniso_U_13
_atom_site_aniso_U_23
Zn1 0.01732(13) 0.02868(12) 0.02450(13) -0.00483(7) -0.00295(8) -0.00334(7)
N2 0.0161(7) 0.0258(7) 0.0240(7) -0.0004(5) -0.0032(5) -0.0029(6)
N3 0.0244(8) 0.0305(8) 0.0231(7) -0.0076(6) -0.0001(6) -0.0018(6)
N4 0.0207(7) 0.0260(7) 0.0227(7) -0.0027(6) -0.0027(6) -0.0013(6)
N5 0.0213(8) 0.0249(7) 0.0313(8) -0.0038(6) -0.0002(6) -0.0052(6)
C6 0.0159(8) 0.0233(8) 0.0227(8) -0.0006(6) -0.0031(6) -0.0034(6)
C7 0.0228(9) 0.0232(8) 0.0266(8) -0.0013(6) -0.0046(7) 0.0011(6)
C8 0.0176(8) 0.0240(8) 0.0227(8) -0.0012(6) -0.0019(6) -0.0006(6)
C9 0.0221(9) 0.0288(9) 0.0317(9) 0.0054(7) -0.0059(7) -0.0078(7)
C10 0.0183(9) 0.0248(8) 0.0267(9) -0.0004(6) -0.0006(7) -0.0021(6)
C11 0.0271(9) 0.0249(8) 0.0309(9) -0.0040(7) -0.0070(7) -0.0009(7)
C12 0.0296(9) 0.0302(9) 0.0276(9) -0.0014(7) 0.0029(7) 0.0054(7)
C13 0.0229(9) 0.0275(8) 0.0309(9) -0.0039(7) 0.0001(7) 0.0044(7)
C14 0.0202(8) 0.0215(8) 0.0256(8) -0.0024(6) -0.0039(6) -0.0013(6)
C15 0.0353(11) 0.0394(10) 0.0252(9) 0.0003(8) -0.0073(8) -0.0019(8)
C16 0.0185(8) 0.0239(8) 0.0243(8) -0.0025(6) -0.0029(6) 0.0002(6)
C17 0.0201(9) 0.0260(8) 0.0217(8) -0.0039(6) -0.0025(7) -0.0021(6)
C18 0.0232(9) 0.0259(9) 0.0314(9) -0.0011(7) -0.0043(7) -0.0062(7)
C19 0.0331(10) 0.0378(10) 0.0360(10) -0.0025(8) 0.0037(8) 0.0023(8)
C20 0.0202(8) 0.0234(8) 0.0239(8) -0.0046(6) -0.0031(6) 0.0012(6)
C21 0.0386(11) 0.0405(10) 0.0232(9) -0.0091(9) 0.0005(8) 0.0027(8)
C22 0.0202(9) 0.0273(9) 0.0385(10) -0.0000(7) -0.0001(7) -0.0036(7)
C23 0.0221(9) 0.0258(8) 0.0294(9) -0.0006(7) -0.0021(7) 0.0003(7)
C24 0.0210(9) 0.0311(9) 0.0390(10) 0.0028(7) -0.0054(7) 0.0022(8)
C25 0.0290(10) 0.0321(9) 0.0225(8) -0.0033(7) -0.0045(7) 0.0004(7)
C26 0.0263(10) 0.0476(12) 0.0535(13) -0.0026(9) -0.0172(9) -0.0027(10)
C27 0.0222(9) 0.0340(9) 0.0315(9) -0.0030(7) -0.0073(7) 0.0013(8)
C28 0.0314(11) 0.0459(12) 0.0304(10) 0.0085(9) -0.0035(8) 0.0004(9)
C29 0.0215(9) 0.0297(9) 0.0262(8) 0.0042(7) -0.0012(7) -0.0015(7)
C30 0.0346(10) 0.0252(9) 0.0386(10) -0.0050(8) 0.0036(8) -0.0081(8)
C31 0.0212(9) 0.0305(9) 0.0541(12) -0.0034(7) 0.0029(8) -0.0046(9)
C32 0.0339(11) 0.0277(9) 0.0499(12) 0.0015(8) 0.0002(9) -0.0072(9)
C33 0.0273(9) 0.0246(8) 0.0241(8) 0.0020(7) -0.0027(7) -0.0002(7)
C34 0.0311(10) 0.0336(9) 0.0262(9) -0.0097(8) 0.0042(7) -0.0022(7)
C35 0.0238(9) 0.0277(9) 0.0447(11) 0.0025(7) 0.0026(8) -0.0032(8)
C36 0.0264(10) 0.0356(10) 0.0411(11) 0.0074(8) -0.0132(8) -0.0116(8)
C37 0.0205(9) 0.0305(10) 0.0630(14) 0.0024(7) -0.0110(9) -0.0148(9)
C38 0.0357(11) 0.0523(13) 0.0390(11) -0.0204(10) 0.0066(9) 0.0004(10)
C39 0.0240(10) 0.0459(11) 0.0393(11) 0.0087(8) -0.0043(8) -0.0023(9)
C40 0.0491(13) 0.0350(11) 0.0519(13) -0.0100(10) -0.0009(10) -0.0180(10)
C41 0.0291(10) 0.0267(9) 0.0450(11) 0.0025(8) -0.0111(8) -0.0027(8)
C42 0.0347(11) 0.0274(9) 0.0552(13) 0.0034(8) 0.0066(9) -0.0107(9)
C43 0.0269(11) 0.0272(9) 0.0391(11) 0.0057(7) -0.0022(8) -0.0077(7)
C44 0.0170(8) 0.0241(8) 0.0308(9) 0.0013(6) -0.0028(6) -0.0045(7)
C45 0.0253(11) 0.0429(13) 0.093(2) -0.0033(9) -0.0204(12) -0.0174(13)

loop_
_atom_type_symbol
_atom_type_description
_atom_type_scat_dispersion_real
_atom_type_scat_dispersion_imag
_atom_type_scat_source
C C 0.0033 0.0016
;
International Tables for Crystallography
(1992, Vol. C, Tables 4.2.6.8 and 6.1.1.4)
;
H H 0.0000 0.0000
;
International Tables for Crystallography
(1992, Vol. C, Table 6.1.1.4)
;
N N 0.0061 0.0033
;
International Tables for Crystallography
(1992, Vol. C, Tables 4.2.6.8 and 6.1.1.4)
;
Zn Zn 0.2839 1.4301
;
International Tables for Crystallography
(1992, Vol. C, Tables 4.2.6.8 and 6.1.1.4)
;

loop_
_geom_angle_atom_site_label_1
_geom_angle_atom_site_label_2
_geom_angle_atom_site_label_3
_geom_angle
_geom_angle_publ_flag
N2 Zn1 N3 114.92(7) yes
N2 Zn1 N4 115.84(6) yes
N2 Zn1 N5 95.33(6) yes
N3 Zn1 N4 95.71(7) yes
N3 Zn1 N5 115.10(7) yes
N4 Zn1 N5 121.42(6) yes
Zn1 N2 C6 123.93(11) yes
Zn1 N2 C29 128.63(12) yes
C6 N2 C29 107.36(14) yes
Zn1 N3 C17 123.58(12) yes
Zn1 N3 C34 129.20(13) yes
C17 N3 C34 107.18(15) yes
Zn1 N4 C16 122.99(12) yes
Zn1 N4 C33 129.75(12) yes
C16 N4 C33 107.18(14) yes
Zn1 N5 C10 123.38(12) yes
Zn1 N5 C30 129.89(14) yes
C10 N5 C30 106.72(16) yes
N2 C6 C8 124.75(15) yes
N2 C6 C18 108.27(14) yes
C8 C6 C18 126.88(15) yes
C11 C7 C20 119.18(15) yes
C11 C7 C41 119.57(16) yes
C20 C7 C41 121.24(15) yes
C6 C8 C10 127.22(15) yes
C6 C8 C44 116.09(15) yes
C10 C8 C44 116.52(15) yes
C28 C9 C36 119.02(17) yes
C28 C9 C44 122.03(16) yes
C36 C9 C44 118.95(17) yes
N5 C10 C8 125.05(16) yes
N5 C10 C35 108.28(15) yes
C8 C10 C35 126.42(17) yes
C7 C11 C27 121.59(17) yes
C13 C12 C33 106.80(16) yes
C12 C13 C16 107.26(16) yes
C16 C14 C17 126.93(15) yes
C16 C14 C20 117.53(14) yes
C17 C14 C20 115.54(15) yes
N4 C16 C13 108.29(15) yes
N4 C16 C14 125.50(15) yes
C13 C16 C14 126.11(15) yes
N3 C17 C14 125.22(16) yes
N3 C17 C25 108.32(16) yes
C14 C17 C25 126.39(17) yes
C6 C18 C43 107.07(16) yes
C7 C20 C14 119.63(14) yes
C7 C20 C23 120.16(15) yes
C14 C20 C23 120.16(15) yes
C25 C21 C34 106.71(17) yes
C19 C22 C31 119.94(18) yes
C19 C22 C44 121.37(17) yes
C31 C22 C44 118.69(18) yes
C20 C23 C24 118.55(16) yes
C20 C23 C32 121.44(16) yes
C24 C23 C32 120.01(17) yes
C23 C24 C27 122.18(17) yes
C17 C25 C21 107.10(17) yes
C11 C27 C24 118.33(17) yes
C11 C27 C26 120.61(18) yes
C24 C27 C26 121.06(18) yes
N2 C29 C39 121.44(16) yes
N2 C29 C43 110.29(16) yes
C39 C29 C43 128.22(18) yes
N5 C30 C40 121.53(19) yes
N5 C30 C42 110.70(18) yes
C40 C30 C42 127.73(19) yes
C22 C31 C37 121.84(19) yes
N4 C33 C12 110.47(15) yes
N4 C33 C15 122.35(16) yes
C12 C33 C15 127.17(16) yes
N3 C34 C21 110.68(17) yes
N3 C34 C38 121.91(17) yes
C21 C34 C38 127.41(18) yes
C10 C35 C42 107.35(17) yes
C9 C36 C37 122.1(2) yes
C31 C37 C36 118.22(18) yes
C31 C37 C45 120.0(2) yes
C36 C37 C45 121.8(3) yes
C30 C42 C35 106.93(18) yes
C18 C43 C29 106.99(16) yes
C8 C44 C9 120.93(16) yes
C8 C44 C22 118.90(16) yes
C9 C44 C22 120.17(16) yes
C7 C11 H11 119.201 no
C27 C11 H11 119.214 no
C13 C12 H12 126.606 no
C33 C12 H12 126.598 no
C12 C13 H13 126.369 no
C16 C13 H13 126.368 no
C33 C15 H15A 109.473 no
C33 C15 H15B 109.473 no
C33 C15 H15C 109.468 no
H15A C15 H15B 109.464 no
H15A C15 H15C 109.473 no
H15B C15 H15C 109.476 no
C6 C18 H18 126.468 no
C43 C18 H18 126.465 no
C22 C19 H19A 109.470 no
C22 C19 H19B 109.480 no
C22 C19 H19C 109.463 no
H19A C19 H19B 109.476 no
H19A C19 H19C 109.475 no
H19B C19 H19C 109.464 no
C25 C21 H21 126.641 no
C34 C21 H21 126.654 no
C23 C24 H24 118.907 no
C27 C24 H24 118.913 no
C17 C25 H25 126.438 no
C21 C25 H25 126.465 no
C27 C26 H26A 109.487 no
C27 C26 H26B 109.470 no
C27 C26 H26C 109.475 no
H26A C26 H26B 109.463 no
H26A C26 H26C 109.473 no
H26B C26 H26C 109.459 no
C9 C28 H28A 109.481 no
C9 C28 H28B 109.476 no
C9 C28 H28C 109.474 no
H28A C28 H28B 109.472 no
H28A C28 H28C 109.465 no
H28B C28 H28C 109.460 no
C22 C31 H31 119.080 no
C37 C31 H31 119.082 no
C23 C32 H32A 109.475 no
C23 C32 H32B 109.473 no
C23 C32 H32C 109.472 no
H32A C32 H32B 109.464 no
H32A C32 H32C 109.470 no
H32B C32 H32C 109.473 no
C10 C35 H35 126.323 no
C42 C35 H35 126.327 no
C9 C36 H36 118.946 no
C37 C36 H36 118.956 no
C34 C38 H38A 109.463 no
C34 C38 H38B 109.464 no
C34 C38 H38C 109.473 no
H38A C38 H38B 109.481 no
H38A C38 H38C 109.478 no
H38B C38 H38C 109.469 no
C29 C39 H39A 109.471 no
C29 C39 H39B 109.475 no
C29 C39 H39C 109.468 no
H39A C39 H39B 109.474 no
H39A C39 H39C 109.476 no
H39B C39 H39C 109.464 no
C30 C40 H40A 109.471 no
C30 C40 H40B 109.475 no
C30 C40 H40C 109.462 no
H40A C40 H40B 109.470 no
H40A C40 H40C 109.477 no
H40B C40 H40C 109.472 no
C7 C41 H41A 109.469 no
C7 C41 H41B 109.459 no
C7 C41 H41C 109.471 no
H41A C41 H41B 109.477 no
H41A C41 H41C 109.476 no
H41B C41 H41C 109.474 no
C30 C42 H42 126.539 no
C35 C42 H42 126.531 no
C18 C43 H43 126.491 no
C29 C43 H43 126.518 no
C37 C45 H45A 109.478 no
C37 C45 H45B 109.482 no
C37 C45 H45C 109.468 no
H45A C45 H45B 109.469 no
H45A C45 H45C 109.464 no
H45B C45 H45C 109.467 no

loop_
_geom_bond_atom_site_label_1
_geom_bond_atom_site_label_2
_geom_bond_distance
_geom_bond_publ_flag
Zn1 N2 1.9804(15) yes
Zn1 N3 1.9776(15) yes
Zn1 N4 1.9842(14) yes
Zn1 N5 1.9762(16) yes
N2 C6 1.398(2) yes
N2 C29 1.339(3) yes
N3 C17 1.395(3) yes
N3 C34 1.338(3) yes
N4 C16 1.399(2) yes
N4 C33 1.342(3) yes
N5 C10 1.407(3) yes
N5 C30 1.340(3) yes
C6 C8 1.403(3) yes
C6 C18 1.419(3) yes
C7 C11 1.391(3) yes
C7 C20 1.407(3) yes
C7 C41 1.514(3) yes
C8 C10 1.398(3) yes
C8 C44 1.500(3) yes
C9 C28 1.508(3) yes
C9 C36 1.397(3) yes
C9 C44 1.402(3) yes
C10 C35 1.414(3) yes
C11 C27 1.390(3) yes
C12 C13 1.377(3) yes
C12 C33 1.415(3) yes
C13 C16 1.417(3) yes
C14 C16 1.403(3) yes
C14 C17 1.401(3) yes
C14 C20 1.500(3) yes
C15 C33 1.495(3) yes
C17 C25 1.422(3) yes
C18 C43 1.375(3) yes
C19 C22 1.504(3) yes
C20 C23 1.401(3) yes
C21 C25 1.375(3) yes
C21 C34 1.414(3) yes
C22 C31 1.395(3) yes
C22 C44 1.405(3) yes
C23 C24 1.397(3) yes
C23 C32 1.505(3) yes
C24 C27 1.385(3) yes
C26 C27 1.510(3) yes
C29 C39 1.491(3) yes
C29 C43 1.416(3) yes
C30 C40 1.501(3) yes
C30 C42 1.412(3) yes
C31 C37 1.398(4) yes
C34 C38 1.490(3) yes
C35 C42 1.372(3) yes
C36 C37 1.376(3) yes
C37 C45 1.519(3) yes
C11 H11 0.950 no
C12 H12 0.950 no
C13 H13 0.950 no
C15 H15A 0.980 no
C15 H15B 0.980 no
C15 H15C 0.980 no
C18 H18 0.950 no
C19 H19A 0.980 no
C19 H19B 0.980 no
C19 H19C 0.980 no
C21 H21 0.950 no
C24 H24 0.950 no
C25 H25 0.950 no
C26 H26A 0.980 no
C26 H26B 0.980 no
C26 H26C 0.980 no
C28 H28A 0.980 no
C28 H28B 0.980 no
C28 H28C 0.980 no
C31 H31 0.950 no
C32 H32A 0.980 no
C32 H32B 0.980 no
C32 H32C 0.980 no
C35 H35 0.950 no
C36 H36 0.950 no
C38 H38A 0.980 no
C38 H38B 0.980 no
C38 H38C 0.980 no
C39 H39A 0.980 no
C39 H39B 0.980 no
C39 H39C 0.980 no
C40 H40A 0.980 no
C40 H40B 0.980 no
C40 H40C 0.980 no
C41 H41A 0.980 no
C41 H41B 0.980 no
C41 H41C 0.980 no
C42 H42 0.950 no
C43 H43 0.950 no
C45 H45A 0.980 no
C45 H45B 0.980 no
C45 H45C 0.980 no

loop_
_geom_contact_atom_site_label_1
_geom_contact_atom_site_label_2
_geom_contact_distance
_geom_contact_publ_flag
_geom_contact_site_symmetry_2
Zn1 C8 3.3391(16) no .
Zn1 C14 3.3351(16) no .
Zn1 C15 3.421(2) no .
Zn1 C38 3.388(3) no .
Zn1 C39 3.364(3) no .
Zn1 C40 3.401(3) no .
N2 C10 3.046(3) no .
N3 C16 3.049(3) no .
N4 C17 3.057(3) no .
N5 C6 3.055(3) no .
C6 C9 3.321(3) no .
C6 C19 3.528(3) no .
C6 C22 3.309(3) no .
C6 C28 3.550(3) no .
C7 C13 3.538(3) no .
C7 C16 3.302(3) no .
C7 C17 3.345(3) no .
C7 C24 2.776(3) no .
C8 C19 2.913(3) no .
C8 C28 2.972(3) no .
C8 C29 3.556(3) no .
C8 C30 3.551(3) no .
C8 C42 3.598(3) no .
C9 C10 3.374(3) no .
C9 C18 3.539(3) no .
C9 C31 2.779(3) no .
C10 C19 3.395(3) no .
C10 C22 3.266(3) no .
C11 C23 2.789(3) no .
C13 C20 2.940(3) no .
C14 C32 2.941(3) no .
C14 C33 3.561(3) no .
C14 C34 3.553(3) no .
C14 C41 2.934(3) no .
C16 C23 3.393(3) no .
C16 C41 3.440(3) no .
C17 C23 3.252(3) no .
C17 C32 3.432(3) no .
C18 C22 3.545(3) no .
C18 C44 2.922(3) no .
C20 C25 2.901(3) no .
C20 C27 2.805(3) no .
C22 C35 3.456(3) no .
C22 C36 2.784(3) no .
C23 C25 3.380(3) no .
C35 C44 2.914(3) no .
C37 C44 2.807(3) no .
C21 C29 3.546(3) no 4_554
C21 C43 3.583(3) no 4_554
C29 C21 3.546(3) no 4_555
C30 C43 3.459(3) no 1_545
C40 C43 3.437(4) no 1_545
C43 C21 3.583(3) no 4_555
C43 C30 3.459(3) no 1_565
C43 C40 3.437(4) no 1_565
Zn1 H15A 2.8848 no .
Zn1 H38A 3.2926 no .
Zn1 H38B 3.2428 no .
Zn1 H39A 3.2935 no .
Zn1 H39C 3.1857 no .
Zn1 H40A 3.2949 no .
Zn1 H40B 3.2694 no .
N2 H15A 3.1942 no .
N2 H18 3.1999 no .
N2 H38B 3.1241 no .
N2 H39A 2.7502 no .
N2 H39B 3.2547 no .
N2 H39C 2.7028 no .
N2 H43 3.1714 no .
N3 H21 3.1748 no .
N3 H25 3.2001 no .
N3 H38A 2.7333 no .
N3 H38B 2.7319 no .
N3 H38C 3.2584 no .
N3 H39A 3.0960 no .
N3 H40A 3.1064 no .
N4 H12 3.1755 no .
N4 H13 3.1993 no .
N4 H15A 2.5610 no .
N4 H15B 3.1705 no .
N4 H15C 3.0252 no .
N4 H39C 3.1569 no .
N4 H40B 3.4755 no .
N5 H15A 3.2187 no .
N5 H35 3.2032 no .
N5 H38A 3.1565 no .
N5 H40A 2.7358 no .
N5 H40B 2.7399 no .
N5 H40C 3.2652 no .
N5 H42 3.1745 no .
C6 H15A 3.5719 no .
C6 H19C 2.9295 no .
C6 H28B 3.1564 no .
C6 H28C 3.5987 no .
C6 H43 3.1699 no .
C7 H13 3.1872 no .
C7 H25 3.2897 no .
C8 H18 2.8489 no .
C8 H19A 3.0380 no .
C8 H19C 2.6741 no .
C8 H28B 2.5446 no .
C8 H28C 3.3956 no .
C8 H35 2.8315 no .
C9 H18 3.1616 no .
C9 H35 3.2478 no .
C10 H15A 3.5531 no .
C10 H19A 3.0895 no .
C10 H19C 3.2957 no .
C10 H28B 2.9877 no .
C10 H42 3.1667 no .
C11 H24 3.2392 no .
C11 H26A 2.9080 no .
C11 H26B 3.2875 no .
C11 H26C 2.6486 no .
C11 H41A 3.2552 no .
C11 H41B 2.5936 no .
C11 H41C 2.9625 no .
C12 H15A 3.3635 no .
C12 H15B 2.8034 no .
C12 H15C 2.9464 no .
C13 H32C 3.5677 no .
C13 H41C 3.3726 no .
C14 H13 2.8324 no .
C14 H25 2.8411 no .
C14 H32B 3.5806 no .
C14 H32C 2.4406 no .
C14 H41A 2.5607 no .
C14 H41C 3.2439 no .
C15 H12 2.9156 no .
C16 H12 3.1725 no .
C16 H32C 3.0086 no .
C16 H39C 3.5928 no .
C16 H41A 3.1311 no .
C16 H41C 3.3444 no .
C17 H21 3.1732 no .
C17 H32C 2.8392 no .
C17 H41A 2.9604 no .
C18 H19C 3.2673 no .
C19 H31 2.6499 no .
C19 H35 3.5692 no .
C20 H11 3.2691 no .
C20 H13 2.7455 no .
C20 H24 3.2610 no .
C20 H25 2.7055 no .
C20 H32A 3.1550 no .
C20 H32B 3.1547 no .
C20 H32C 2.5767 no .
C20 H41A 2.6491 no .
C20 H41B 3.2964 no .
C20 H41C 2.9718 no .
C21 H38A 3.2092 no .
C21 H38B 3.2145 no .
C21 H38C 2.6839 no .
C22 H18 3.2185 no .
C22 H35 3.1273 no .
C23 H13 3.2827 no .
C23 H25 2.9832 no .
C24 H11 3.2403 no .
C24 H26A 3.0115 no .
C24 H26B 2.5962 no .
C24 H26C 3.2407 no .
C24 H32A 2.7579 no .
C24 H32B 2.7567 no .
C24 H32C 3.3100 no .
C25 H32B 3.5834 no .
C25 H32C 3.2903 no .
C25 H41A 3.5128 no .
C26 H11 2.6644 no .
C26 H24 2.6637 no .
C28 H36 2.6341 no .
C29 H18 3.1661 no .
C29 H38B 3.5252 no .
C30 H35 3.1593 no .
C30 H38A 3.5197 no .
C31 H19A 3.0514 no .
C31 H19B 2.5561 no .
C31 H19C 3.2020 no .
C31 H36 3.2382 no .
C31 H45A 2.8215 no .
C31 H45B 2.7215 no .
C31 H45C 3.3172 no .
C32 H24 2.6514 no .
C32 H25 3.4347 no .
C33 H13 3.1634 no .
C34 H25 3.1616 no .
C34 H39A 3.4375 no .
C34 H40A 3.4753 no .
C35 H19A 3.0828 no .
C35 H28B 3.4903 no .
C36 H28A 2.6313 no .
C36 H28B 3.2829 no .
C36 H28C 2.8769 no .
C36 H31 3.2358 no .
C36 H45A 3.0995 no .
C36 H45B 3.1909 no .
C36 H45C 2.5866 no .
C38 H21 2.9178 no .
C39 H43 2.9327 no .
C40 H42 2.9274 no .
C41 H11 2.6464 no .
C42 H40A 3.2107 no .
C42 H40B 3.2319 no .
C42 H40C 2.6986 no .
C43 H39A 3.1868 no .
C43 H39B 2.7029 no .
C43 H39C 3.2525 no .
C44 H18 2.7341 no .
C44 H19A 2.8693 no .
C44 H19B 3.3182 no .
C44 H19C 2.7065 no .
C44 H28A 3.2592 no .
C44 H28B 2.6201 no .
C44 H28C 3.0418 no .
C44 H31 3.2650 no .
C44 H35 2.7226 no .
C44 H36 3.2652 no .
C45 H31 2.6629 no .
C45 H36 2.6757 no .
H11 H26A 2.9475 no .
H11 H26B 3.5566 no .
H11 H26C 2.5006 no .
H11 H41A 3.4997 no .
H11 H41B 2.4041 no .
H11 H41C 3.0346 no .
H12 H13 2.5064 no .
H12 H15B 2.8668 no .
H12 H15C 3.1250 no .
H13 H41C 3.2233 no .
H15A H28B 3.2396 no .
H18 H19C 3.3454 no .
H18 H28C 3.3705 no .
H18 H43 2.5043 no .
H19A H31 3.1889 no .
H19A H35 3.0486 no .
H19B H31 2.3376 no .
H19C H31 3.4159 no .
H19C H38A 3.4666 no .
H19C H38B 3.1612 no .
H21 H25 2.5070 no .
H21 H38A 3.5673 no .
H21 H38B 3.5656 no .
H21 H38C 2.6600 no .
H24 H26A 3.1150 no .
H24 H26B 2.4003 no .
H24 H26C 3.4830 no .
H24 H32A 2.6930 no .
H24 H32B 2.6885 no .
H24 H32C 3.5845 no .
H25 H32B 3.2992 no .
H25 H32C 3.3735 no .
H28A H36 2.4677 no .
H28B H35 3.5020 no .
H28B H36 3.5350 no .
H28C H36 2.8998 no .
H31 H45A 2.7958 no .
H31 H45B 2.6166 no .
H31 H45C 3.5891 no .
H32C H39A 3.3530 no .
H32C H39C 3.2182 no .
H35 H42 2.5001 no .
H36 H45A 3.2660 no .
H36 H45B 3.3994 no .
H36 H45C 2.3719 no .
H38A H40A 3.1855 no .
H38B H39A 3.2968 no .
H39A H43 3.5349 no .
H39B H43 2.6859 no .
H40A H41A 3.4923 no .
H40A H42 3.5673 no .
H40B H41A 3.2734 no .
H40B H42 3.5835 no .
H40C H42 2.6747 no .
N2 H21 3.3771 no 4_555
N4 H39B 3.3235 no 1_545
N4 H43 3.4789 no 1_545
N5 H43 3.3939 no 1_545
C6 H38C 3.2638 no 4_555
C7 H12 3.0985 no 4_544
C7 H32A 3.2543 no 2_645
C9 H36 3.4375 no 3_756
C9 H45A 2.9989 no 3_766
C11 H12 3.3678 no 4_544
C11 H32A 2.9113 no 2_645
C11 H32B 3.5277 no 1_545
C12 H24 3.5420 no 2_645
C12 H25 3.2525 no 4_545
C12 H26C 2.9571 no 2_655
C12 H39B 3.0556 no 1_545
C12 H41B 3.4780 no 4_545
C13 H24 3.1392 no 2_645
C13 H26C 2.9732 no 2_655
C13 H39B 3.1252 no 1_545
C15 H40A 3.3401 no 4_545
C15 H41A 3.3741 no 4_545
C15 H43 2.9306 no 1_545
C16 H26C 3.5351 no 2_655
C16 H39B 3.2874 no 1_545
C18 H38C 3.0730 no 4_555
C18 H40B 3.5865 no 1_565
C18 H45A 3.4514 no 3_766
C18 H45C 3.3983 no 3_766
C19 H28A 3.3771 no 4_554
C19 H28C 3.2648 no 4_554
C19 H35 3.5225 no 2_755
C19 H36 3.5896 no 4_554
C19 H42 2.9507 no 1_565
C20 H32A 3.4684 no 2_645
C21 H15B 3.4046 no 4_544
C21 H15C 3.2842 no 4_554
C21 H26B 3.4035 no 3_655
C21 H39B 3.5360 no 4_554
C21 H39C 3.3956 no 4_554
C21 H43 3.5807 no 4_554
C22 H42 3.5131 no 1_565
C23 H32A 3.3695 no 2_645
C24 H13 3.3360 no 2_655
C24 H32A 3.0319 no 2_645
C25 H12 3.0467 no 4_544
C25 H15B 3.3808 no 4_544
C25 H26A 3.2278 no 3_655
C25 H26B 3.1949 no 3_655
C26 H11 3.3218 no 3_645
C26 H25 3.0511 no 3_655
C26 H32A 3.4846 no 2_645
C26 H32B 3.5595 no 3_655
C26 H39C 3.3853 no 2_645
C26 H41B 3.3239 no 3_645
C27 H32A 2.8022 no 2_645
C28 H19B 3.4410 no 4_555
C28 H19C 3.5224 no 4_555
C28 H38C 3.1405 no 4_555
C28 H40C 3.5434 no 4_545
C28 H45A 3.5505 no 3_766
C28 H45B 3.2976 no 3_756
C28 H45C 3.4385 no 3_756
C29 H21 2.7483 no 4_555
C29 H40B 2.8990 no 1_565
C30 H43 3.2810 no 1_545
C30 H45B 3.5784 no 2_745
C31 H19A 3.5083 no 2_755
C31 H28A 3.4894 no 3_756
C31 H35 3.5640 no 2_755
C31 H42 3.3740 no 2_755
C32 H13 3.3240 no 2_655
C32 H26A 3.3982 no 3_655
C32 H41C 3.3873 no 1_565
C33 H26C 3.5085 no 2_655
C33 H39B 3.1786 no 1_545
C33 H43 3.1794 no 1_545
C35 H19B 3.5138 no 2_745
C35 H31 2.9220 no 2_745
C35 H36 3.4403 no 3_756
C35 H45C 3.1064 no 3_756
C36 H28A 3.1990 no 3_756
C36 H35 3.5206 no 3_756
C36 H36 3.4907 no 3_756
C36 H45A 2.8169 no 3_766
C37 H28A 2.9232 no 3_756
C37 H45A 3.2105 no 3_766
C38 H15C 3.5948 no 4_554
C38 H28C 2.8451 no 4_554
C38 H40C 3.2133 no 1_565
C39 H21 2.8677 no 4_555
C39 H26B 3.3085 no 2_655
C39 H40B 3.0961 no 1_565
C39 H41C 3.0003 no 1_565
C40 H15B 3.5663 no 4_544
C40 H38B 3.1531 no 1_545
C40 H43 3.4668 no 1_545
C41 H12 3.2385 no 4_544
C41 H15C 3.4177 no 4_544
C41 H32B 3.3549 no 1_545
C41 H39A 3.0773 no 1_545
C41 H39B 3.5850 no 1_545
C42 H18 3.4180 no 1_545
C42 H19C 3.2956 no 1_545
C42 H31 3.0145 no 2_745
C42 H45B 3.3861 no 2_745
C42 H45C 3.5761 no 3_756
C43 H15B 3.4544 no 1_565
C43 H21 3.0750 no 4_555
C43 H38C 3.3345 no 4_555
C43 H40B 2.8224 no 1_565
C44 H45A 3.5409 no 3_766
C45 H18 2.8742 no 3_766
C45 H28A 3.0641 no 3_756
C45 H28B 3.3792 no 3_756
H11 C26 3.3218 no 3_645
H11 H11 3.0149 no 3_645
H11 H12 3.5375 no 4_544
H11 H26A 2.7744 no 3_645
H11 H26C 3.0939 no 3_645
H11 H32A 3.3229 no 2_645
H11 H32B 2.8367 no 1_545
H12 C7 3.0985 no 4_545
H12 C11 3.3678 no 4_545
H12 C25 3.0467 no 4_545
H12 C41 3.2385 no 4_545
H12 H11 3.5375 no 4_545
H12 H24 3.3235 no 2_645
H12 H25 2.5116 no 4_545
H12 H26C 3.1317 no 2_655
H12 H39B 3.4325 no 1_545
H12 H41A 3.1134 no 4_545
H12 H41B 2.9884 no 4_545
H13 C24 3.3360 no 2_645
H13 C32 3.3240 no 2_645
H13 H24 2.4760 no 2_645
H13 H26C 3.1573 no 2_655
H13 H32A 2.8474 no 2_645
H13 H32B 3.0577 no 2_645
H13 H39B 3.5456 no 1_545
H15A H38C 3.3947 no 4_555
H15A H40A 3.5119 no 4_545
H15A H43 2.6709 no 1_545
H15B C21 3.4046 no 4_545
H15B C25 3.3808 no 4_545
H15B C40 3.5663 no 4_545
H15B C43 3.4544 no 1_545
H15B H40A 2.7220 no 4_545
H15B H41A 3.0862 no 4_545
H15B H43 2.6228 no 1_545
H15C C21 3.2842 no 4_555
H15C C38 3.5948 no 4_555
H15C C41 3.4177 no 4_545
H15C H21 2.8444 no 4_555
H15C H38B 3.5840 no 4_555
H15C H38C 3.0923 no 4_555
H15C H40A 3.2919 no 4_545
H15C H41A 2.8789 no 4_545
H15C H41B 3.0485 no 4_545
H18 C42 3.4180 no 1_565
H18 C45 2.8742 no 3_766
H18 H38A 3.5529 no 4_555
H18 H38C 3.3051 no 4_555
H18 H42 3.3944 no 1_565
H18 H45A 2.5639 no 3_766
H18 H45B 3.1388 no 3_766
H18 H45C 2.4850 no 3_766
H19A C31 3.5083 no 2_745
H19A H28A 3.5589 no 4_554
H19A H28C 3.1272 no 4_554
H19A H31 2.7042 no 2_745
H19A H36 3.3139 no 4_554
H19A H45A 3.4039 no 2_745
H19B C28 3.4410 no 4_554
H19B C35 3.5138 no 2_755
H19B H28A 2.8561 no 4_554
H19B H28C 3.1886 no 4_554
H19B H35 2.7221 no 2_755
H19B H36 2.9973 no 4_554
H19B H42 2.6723 no 1_565
H19C C28 3.5224 no 4_554
H19C C42 3.2956 no 1_565
H19C H28A 3.2028 no 4_554
H19C H28C 2.9313 no 4_554
H19C H40C 3.1022 no 1_565
H19C H42 2.4968 no 1_565
H21 N2 3.3771 no 4_554
H21 C29 2.7483 no 4_554
H21 C39 2.8677 no 4_554
H21 C43 3.0750 no 4_554
H21 H15C 2.8444 no 4_554
H21 H26B 3.0269 no 3_655
H21 H39B 2.8980 no 4_554
H21 H39C 2.5274 no 4_554
H21 H43 3.2602 no 4_554
H24 C12 3.5420 no 2_655
H24 C13 3.1392 no 2_655
H24 H12 3.3235 no 2_655
H24 H13 2.4760 no 2_655
H24 H25 3.5726 no 3_655
H24 H32A 3.5015 no 2_645
H25 C12 3.2525 no 4_544
H25 C26 3.0511 no 3_655
H25 H12 2.5116 no 4_544
H25 H24 3.5726 no 3_655
H25 H26A 2.6487 no 3_655
H25 H26B 2.5823 no 3_655
H26A C25 3.2278 no 3_655
H26A C32 3.3982 no 3_655
H26A H11 2.7744 no 3_645
H26A H25 2.6487 no 3_655
H26A H32B 2.5857 no 3_655
H26A H41B 2.7360 no 3_645
H26B C21 3.4035 no 3_655
H26B C25 3.1949 no 3_655
H26B C39 3.3085 no 2_645
H26B H21 3.0269 no 3_655
H26B H25 2.5823 no 3_655
H26B H32A 3.5912 no 2_645
H26B H32C 3.4702 no 2_645
H26B H39B 3.2136 no 2_645
H26B H39C 2.5540 no 2_645
H26C C12 2.9571 no 2_645
H26C C13 2.9732 no 2_645
H26C C16 3.5351 no 2_645
H26C C33 3.5085 no 2_645
H26C H11 3.0939 no 3_645
H26C H12 3.1317 no 2_645
H26C H13 3.1573 no 2_645
H26C H32A 3.3489 no 2_645
H26C H32C 3.4407 no 2_645
H26C H39C 3.3952 no 2_645
H26C H41B 3.0868 no 3_645
H28A C19 3.3771 no 4_555
H28A C31 3.4894 no 3_756
H28A C36 3.1990 no 3_756
H28A C37 2.9232 no 3_756
H28A C45 3.0641 no 3_756
H28A H19A 3.5589 no 4_555
H28A H19B 2.8561 no 4_555
H28A H19C 3.2028 no 4_555
H28A H36 3.3389 no 3_756
H28A H40C 3.4364 no 4_545
H28A H42 3.2313 no 4_545
H28A H45B 2.7130 no 3_756
H28A H45C 3.0843 no 3_756
H28B C45 3.3792 no 3_756
H28B H38C 2.9942 no 4_555
H28B H40C 3.3778 no 4_545
H28B H45B 2.9892 no 3_756
H28B H45C 3.0282 no 3_756
H28C C19 3.2648 no 4_555
H28C C38 2.8451 no 4_555
H28C H19A 3.1272 no 4_555
H28C H19B 3.1886 no 4_555
H28C H19C 2.9313 no 4_555
H28C H38A 2.7591 no 4_555
H28C H38B 2.8616 no 4_555
H28C H38C 2.4432 no 4_555
H28C H40C 3.2307 no 4_545
H28C H45A 3.0723 no 3_766
H31 C35 2.9220 no 2_755
H31 C42 3.0145 no 2_755
H31 H19A 2.7042 no 2_755
H31 H35 2.7385 no 2_755
H31 H42 2.9147 no 2_755
H32A C7 3.2543 no 2_655
H32A C11 2.9113 no 2_655
H32A C20 3.4684 no 2_655
H32A C23 3.3695 no 2_655
H32A C24 3.0319 no 2_655
H32A C26 3.4846 no 2_655
H32A C27 2.8022 no 2_655
H32A H11 3.3229 no 2_655
H32A H13 2.8474 no 2_655
H32A H24 3.5015 no 2_655
H32A H26B 3.5912 no 2_655
H32A H26C 3.3489 no 2_655
H32B C11 3.5277 no 1_565
H32B C26 3.5595 no 3_655
H32B C41 3.3549 no 1_565
H32B H11 2.8367 no 1_565
H32B H13 3.0577 no 2_655
H32B H26A 2.5857 no 3_655
H32B H41B 2.9462 no 1_565
H32B H41C 3.0087 no 1_565
H32C H26B 3.4702 no 2_655
H32C H26C 3.4407 no 2_655
H32C H41B 3.4261 no 1_565
H32C H41C 2.9477 no 1_565
H35 C19 3.5225 no 2_745
H35 C31 3.5640 no 2_745
H35 C36 3.5206 no 3_756
H35 H19B 2.7221 no 2_745
H35 H31 2.7385 no 2_745
H35 H36 2.6266 no 3_756
H35 H45C 2.9013 no 3_756
H36 C9 3.4375 no 3_756
H36 C19 3.5896 no 4_555
H36 C35 3.4403 no 3_756
H36 C36 3.4907 no 3_756
H36 H19A 3.3139 no 4_555
H36 H19B 2.9973 no 4_555
H36 H28A 3.3389 no 3_756
H36 H35 2.6266 no 3_756
H36 H45A 3.0203 no 3_766
H38A H18 3.5529 no 4_554
H38A H28C 2.7591 no 4_554
H38A H45A 3.5114 no 2_745
H38A H45B 3.3662 no 2_745
H38B C40 3.1531 no 1_565
H38B H15C 3.5840 no 4_554
H38B H28C 2.8616 no 4_554
H38B H40B 3.1518 no 1_565
H38B H40C 2.3668 no 1_565
H38C C6 3.2638 no 4_554
H38C C18 3.0730 no 4_554
H38C C28 3.1405 no 4_554
H38C C43 3.3345 no 4_554
H38C H15A 3.3947 no 4_554
H38C H15C 3.0923 no 4_554
H38C H18 3.3051 no 4_554
H38C H28B 2.9942 no 4_554
H38C H28C 2.4432 no 4_554
H38C H40C 3.2600 no 1_565
H39A C41 3.0773 no 1_565
H39A H40B 2.8276 no 1_565
H39A H41A 2.9629 no 1_565
H39A H41B 3.4054 no 1_565
H39A H41C 2.4429 no 1_565
H39B N4 3.3235 no 1_565
H39B C12 3.0556 no 1_565
H39B C13 3.1252 no 1_565
H39B C16 3.2874 no 1_565
H39B C21 3.5360 no 4_555
H39B C33 3.1786 no 1_565
H39B C41 3.5850 no 1_565
H39B H12 3.4325 no 1_565
H39B H13 3.5456 no 1_565
H39B H21 2.8980 no 4_555
H39B H26B 3.2136 no 2_655
H39B H40B 3.0543 no 1_565
H39B H41A 3.4606 no 1_565
H39B H41C 2.8365 no 1_565
H39C C21 3.3956 no 4_555
H39C C26 3.3853 no 2_655
H39C H21 2.5274 no 4_555
H39C H26B 2.5540 no 2_655
H39C H26C 3.3952 no 2_655
H39C H41C 3.2858 no 1_565
H40A C15 3.3401 no 4_544
H40A H15A 3.5119 no 4_544
H40A H15B 2.7220 no 4_544
H40A H15C 3.2919 no 4_544
H40A H45B 3.5323 no 2_745
H40B C18 3.5865 no 1_545
H40B C29 2.8990 no 1_545
H40B C39 3.0961 no 1_545
H40B C43 2.8224 no 1_545
H40B H38B 3.1518 no 1_545
H40B H39A 2.8276 no 1_545
H40B H39B 3.0543 no 1_545
H40B H43 2.8294 no 1_545
H40C C28 3.5434 no 4_544
H40C C38 3.2133 no 1_545
H40C H19C 3.1022 no 1_545
H40C H28A 3.4364 no 4_544
H40C H28B 3.3778 no 4_544
H40C H28C 3.2307 no 4_544
H40C H38B 2.3668 no 1_545
H40C H38C 3.2600 no 1_545
H41A C15 3.3741 no 4_544
H41A H12 3.1134 no 4_544
H41A H15B 3.0862 no 4_544
H41A H15C 2.8789 no 4_544
H41A H39A 2.9629 no 1_545
H41A H39B 3.4606 no 1_545
H41B C12 3.4780 no 4_544
H41B C26 3.3239 no 3_645
H41B H12 2.9884 no 4_544
H41B H15C 3.0485 no 4_544
H41B H26A 2.7360 no 3_645
H41B H26C 3.0868 no 3_645
H41B H32B 2.9462 no 1_545
H41B H32C 3.4261 no 1_545
H41B H39A 3.4054 no 1_545
H41C C32 3.3873 no 1_545
H41C C39 3.0003 no 1_545
H41C H32B 3.0087 no 1_545
H41C H32C 2.9477 no 1_545
H41C H39A 2.4429 no 1_545
H41C H39B 2.8365 no 1_545
H41C H39C 3.2858 no 1_545
H42 C19 2.9507 no 1_545
H42 C22 3.5131 no 1_545
H42 C31 3.3740 no 2_745
H42 H18 3.3944 no 1_545
H42 H19B 2.6723 no 1_545
H42 H19C 2.4968 no 1_545
H42 H28A 3.2313 no 4_544
H42 H31 2.9147 no 2_745
H42 H45B 3.3302 no 2_745
H43 N4 3.4789 no 1_565
H43 N5 3.3939 no 1_565
H43 C15 2.9306 no 1_565
H43 C21 3.5807 no 4_555
H43 C30 3.2810 no 1_565
H43 C33 3.1794 no 1_565
H43 C40 3.4668 no 1_565
H43 H15A 2.6709 no 1_565
H43 H15B 2.6228 no 1_565
H43 H21 3.2602 no 4_555
H43 H40B 2.8294 no 1_565
H45A C9 2.9989 no 3_766
H45A C18 3.4514 no 3_766
H45A C28 3.5505 no 3_766
H45A C36 2.8169 no 3_766
H45A C37 3.2105 no 3_766
H45A C44 3.5409 no 3_766
H45A H18 2.5639 no 3_766
H45A H19A 3.4039 no 2_755
H45A H28C 3.0723 no 3_766
H45A H36 3.0203 no 3_766
H45A H38A 3.5114 no 2_755
H45B C28 3.2976 no 3_756
H45B C30 3.5784 no 2_755
H45B C42 3.3861 no 2_755
H45B H18 3.1388 no 3_766
H45B H28A 2.7130 no 3_756
H45B H28B 2.9892 no 3_756
H45B H38A 3.3662 no 2_755
H45B H40A 3.5323 no 2_755
H45B H42 3.3302 no 2_755
H45C C18 3.3983 no 3_766
H45C C28 3.4385 no 3_756
H45C C35 3.1064 no 3_756
H45C C42 3.5761 no 3_756
H45C H18 2.4850 no 3_766
H45C H28A 3.0843 no 3_756
H45C H28B 3.0282 no 3_756
H45C H35 2.9013 no 3_756

loop_
_geom_torsion_atom_site_label_1
_geom_torsion_atom_site_label_2
_geom_torsion_atom_site_label_3
_geom_torsion_atom_site_label_4
_geom_torsion
_geom_torsion_publ_flag
N2 Zn1 N3 C17 -123.94(11) no
N2 Zn1 N3 C34 53.49(15) no
N3 Zn1 N2 C6 -125.08(10) no
N3 Zn1 N2 C29 51.34(13) no
N2 Zn1 N4 C16 123.46(10) no
N2 Zn1 N4 C33 -52.97(14) no
N4 Zn1 N2 C6 124.62(10) no
N4 Zn1 N2 C29 -58.96(13) no
N2 Zn1 N5 C10 6.41(12) no
N2 Zn1 N5 C30 -172.55(13) no
N5 Zn1 N2 C6 -4.21(11) no
N5 Zn1 N2 C29 172.21(11) no
N3 Zn1 N4 C16 2.21(12) no
N3 Zn1 N4 C33 -174.22(12) no
N4 Zn1 N3 C17 -1.98(13) no
N4 Zn1 N3 C34 175.46(13) no
N3 Zn1 N5 C10 127.14(11) no
N3 Zn1 N5 C30 -51.82(15) no
N5 Zn1 N3 C17 126.74(11) no
N5 Zn1 N3 C34 -55.82(15) no
N4 Zn1 N5 C10 -118.34(11) no
N4 Zn1 N5 C30 62.70(15) no
N5 Zn1 N4 C16 -121.90(10) no
N5 Zn1 N4 C33 61.67(14) no
Zn1 N2 C6 C8 1.3(3) no
Zn1 N2 C6 C18 177.88(8) no
Zn1 N2 C29 C39 -0.2(3) no
Zn1 N2 C29 C43 -177.90(9) no
C6 N2 C29 C39 176.68(13) no
C6 N2 C29 C43 -1.01(17) no
C29 N2 C6 C8 -175.75(14) no
C29 N2 C6 C18 0.80(17) no
Zn1 N3 C17 C14 0.4(3) no
Zn1 N3 C17 C25 177.70(10) no
Zn1 N3 C34 C21 -176.80(11) no
Zn1 N3 C34 C38 3.5(3) no
C17 N3 C34 C21 1.0(2) no
C17 N3 C34 C38 -178.69(14) no
C34 N3 C17 C14 -177.48(15) no
C34 N3 C17 C25 -0.22(19) no
Zn1 N4 C16 C13 -177.58(9) no
Zn1 N4 C16 C14 -0.9(3) no
Zn1 N4 C33 C12 177.38(10) no
Zn1 N4 C33 C15 -1.6(3) no
C16 N4 C33 C12 0.51(18) no
C16 N4 C33 C15 -178.49(13) no
C33 N4 C16 C13 -0.45(17) no
C33 N4 C16 C14 176.18(14) no
Zn1 N5 C10 C8 -6.1(3) no
Zn1 N5 C10 C35 179.29(9) no
Zn1 N5 C30 C40 2.7(3) no
Zn1 N5 C30 C42 -179.47(10) no
C10 N5 C30 C40 -176.41(15) no
C10 N5 C30 C42 1.4(2) no
C30 N5 C10 C8 173.04(16) no
C30 N5 C10 C35 -1.55(19) no
N2 C6 C8 C10 1.1(3) no
N2 C6 C8 C44 176.14(13) no
N2 C6 C18 C43 -0.29(18) no
C8 C6 C18 C43 176.17(15) no
C18 C6 C8 C10 -174.83(15) no
C18 C6 C8 C44 0.2(3) no
C11 C7 C20 C14 -177.17(14) no
C11 C7 C20 C23 0.4(3) no
C20 C7 C11 C27 -0.1(3) no
C41 C7 C11 C27 179.94(15) no
C41 C7 C20 C14 2.8(3) no
C41 C7 C20 C23 -179.63(15) no
C6 C8 C10 N5 1.6(3) no
C6 C8 C10 C35 175.18(15) no
C6 C8 C44 C9 88.99(19) no
C6 C8 C44 C22 -90.66(18) no
C10 C8 C44 C9 -95.41(19) no
C10 C8 C44 C22 84.94(19) no
C44 C8 C10 N5 -173.47(15) no
C44 C8 C10 C35 0.1(3) no
C28 C9 C36 C37 -178.26(16) no
C28 C9 C44 C8 0.3(3) no
C28 C9 C44 C22 179.93(15) no
C36 C9 C44 C8 -178.84(15) no
C36 C9 C44 C22 0.8(3) no
C44 C9 C36 C37 0.9(3) no
N5 C10 C35 C42 1.1(2) no
C8 C10 C35 C42 -173.42(16) no
C7 C11 C27 C24 -0.0(3) no
C7 C11 C27 C26 179.88(15) no
C13 C12 C33 N4 -0.4(2) no
C13 C12 C33 C15 178.57(15) no
C33 C12 C13 C16 0.08(19) no
C12 C13 C16 N4 0.23(19) no
C12 C13 C16 C14 -176.38(15) no
C16 C14 C17 N3 1.8(3) no
C16 C14 C17 C25 -175.02(15) no
C17 C14 C16 N4 -1.5(3) no
C17 C14 C16 C13 174.57(15) no
C16 C14 C20 C7 -85.60(19) no
C16 C14 C20 C23 96.79(18) no
C20 C14 C16 N4 178.89(13) no
C20 C14 C16 C13 -5.1(3) no
C17 C14 C20 C7 94.72(18) no
C17 C14 C20 C23 -82.89(19) no
C20 C14 C17 N3 -178.60(13) no
C20 C14 C17 C25 4.6(3) no
N3 C17 C25 C21 -0.61(19) no
C14 C17 C25 C21 176.61(15) no
C6 C18 C43 C29 -0.3(2) no
C7 C20 C23 C24 -0.6(3) no
C7 C20 C23 C32 179.57(14) no
C14 C20 C23 C24 177.03(14) no
C14 C20 C23 C32 -2.8(3) no
C25 C21 C34 N3 -1.4(3) no
C25 C21 C34 C38 178.28(16) no
C34 C21 C25 C17 1.2(2) no
C19 C22 C31 C37 -178.29(16) no
C19 C22 C44 C8 -2.6(3) no
C19 C22 C44 C9 177.72(15) no
C31 C22 C44 C8 177.80(15) no
C31 C22 C44 C9 -1.9(3) no
C44 C22 C31 C37 1.3(3) no
C20 C23 C24 C27 0.4(3) no
C32 C23 C24 C27 -179.73(17) no
C23 C24 C27 C11 -0.1(3) no
C23 C24 C27 C26 179.98(16) no
N2 C29 C43 C18 0.8(2) no
C39 C29 C43 C18 -176.66(17) no
N5 C30 C42 C35 -0.8(3) no
C40 C30 C42 C35 176.89(19) no
C22 C31 C37 C36 0.3(3) no
C22 C31 C37 C45 -179.10(16) no
C10 C35 C42 C30 -0.2(3) no
C9 C36 C37 C31 -1.4(3) no
C9 C36 C37 C45 177.98(16) no
